data_4315441
loop_
_publ_author_name
'Michael G. S. Londesborough'
'Jonathan Bould'
'Tom\'a\<s Ba\<se'
'Drahom\'ir Hnyk'
'Mario Bakardjiev'
'Josef Holub'
'Ivana C\'isa\<rov\'a'
'John D. Kennedy'

_publ_contact_author_name 'Cisarova Ivana'
_publ_section_title
;
 An Experimental Solution to the "Missing Hydrogens" Question Surrounding
 the Macropolyhedral 19-Vertex Boron Hydride Monoanion [B19H22]-, a
 Simplification of Its Synthesis, and Its Use As an Intermediate in the
 First Example of syn-B18H22 to anti-B18H22 Isomer Conversion
;
_journal_name_full 'Inorganic Chemistry'
_journal_page_first 4092
_journal_page_last 4098
_journal_paper_doi 10.1021/ic901976y
_journal_volume 49
_journal_year 2010
_chemical_absolute_configuration unk
_chemical_compound_source 'synthesized by the authors'
_chemical_formula_moiety 'B19 H21, 2(C14 H20 B N2)'
_chemical_formula_sum 'C28 H61 B21 N4'
_chemical_formula_weight 680.82
_chemical_name_systematic
; 
 ? 
;
_space_group_IT_number 1
_symmetry_cell_setting triclinic
_symmetry_space_group_name_Hall 'P 1'
_symmetry_space_group_name_H-M 'P 1'
_atom_sites_solution_hydrogens geom
_atom_sites_solution_primary direct
_atom_sites_solution_secondary difmap
_audit_creation_method SHELXL-97
_cell_angle_alpha 81.11(3)
_cell_angle_beta 81.85(3)
_cell_angle_gamma 75.56(3)
_cell_formula_units_Z 1
_cell_length_a 8.8508(18)
_cell_length_b 10.575(2)
_cell_length_c 11.461(2)
_cell_measurement_temperature 150(2)
_cell_volume 1020.4(4)
_computing_cell_refinement
;
 APEX 2 software, Bruker Nonius 2004
;
_computing_data_collection
;
 APEX 2 software, Bruker Nonius 2004
;
_computing_data_reduction
;
 SAINT - Bruker Integration program embedded in
 APEX 2 software, Bruker Nonius 2004
;
_computing_molecular_graphics 'ORTEP-III Version 1.08 (Farrugia, 2005)'
_computing_structure_refinement
;
SHELXL-97 (Sheldrick, G. M.     Acta Cryst. (2008). A64, 112)
XSeed (L.J.Barbour, J.Supramol. Chem., 2003, 1, 189.)
;
_computing_structure_solution
;
SHELXS-97 (Sheldrick, G. M.     Acta Cryst. (2008). A64, 112)
XSeed (L.J.Barbour, J.Supramol. Chem., 2003, 1, 189.)
;
_diffrn_ambient_temperature 150(2)
_diffrn_detector_area_resol_mean
;
  120 microns
;
_diffrn_measured_fraction_theta_full 0.970
_diffrn_measured_fraction_theta_max 0.970
_diffrn_measurement_device_type
;
Mach3 kappa-type 4-circle goniostat.
;
_diffrn_measurement_method 'rotation images'
_diffrn_radiation_detector 'ApexII camera'
_diffrn_radiation_monochromator
;
 graphite model mounted in "parallel" mode
;
_diffrn_radiation_source
;
  Bruker Nonius FR591 rotating anode generator
;
_diffrn_radiation_type MoK\a
_diffrn_radiation_wavelength 0.71073
_diffrn_reflns_av_R_equivalents 0.0520
_diffrn_reflns_av_sigmaI/netI 0.0628
_diffrn_reflns_limit_h_max 12
_diffrn_reflns_limit_h_min -11
_diffrn_reflns_limit_k_max 14
_diffrn_reflns_limit_k_min -14
_diffrn_reflns_limit_l_max 15
_diffrn_reflns_limit_l_min -15
_diffrn_reflns_number 28061
_diffrn_reflns_theta_full 29.72
_diffrn_reflns_theta_max 29.72
_diffrn_reflns_theta_min 1.81
_diffrn_standards_number 0
_exptl_absorpt_coefficient_mu 0.057
_exptl_absorpt_correction_T_max 0.9899
_exptl_absorpt_correction_T_min 0.9805
_exptl_absorpt_correction_type multi-scan
_exptl_absorpt_process_details
;

 See Sheldrick, G. M. (2002). SADABS.
 University of Gottingen, Germany.
;
_exptl_crystal_colour colourless
_exptl_crystal_density_diffrn 1.108
_exptl_crystal_density_method 'not measured'
_exptl_crystal_F_000 362
_exptl_crystal_size_max 0.35
_exptl_crystal_size_mid 0.27
_exptl_crystal_size_min 0.18
_refine_diff_density_max 0.508
_refine_diff_density_min -0.446
_refine_diff_density_rms 0.058
_refine_ls_abs_structure_details 'Flack H D (1983), Acta Cryst. A39, 876-881'
_refine_ls_abs_structure_Flack 4(2)
_refine_ls_extinction_method none
_refine_ls_goodness_of_fit_ref 1.050
_refine_ls_hydrogen_treatment mixed
_refine_ls_matrix_type full
_refine_ls_number_parameters 542
_refine_ls_number_reflns 10214
_refine_ls_number_restraints 3
_refine_ls_restrained_S_all 1.050
_refine_ls_R_factor_all 0.0824
_refine_ls_R_factor_gt 0.0601
_refine_ls_shift/su_max 0.002
_refine_ls_shift/su_mean 0.000
_refine_ls_structure_factor_coef Fsqd
_refine_ls_weighting_details
; calc 
 [1.00000+0.00000exp(0.00(sin\q/\l)^2^)]/ 
   [\s^2^(Fo^2^)+0.0000+0.2218*P+(0.0782P)^2^+0.0000sin\q/\l] 
 where P = 0.00000Fo^2^ + 1.00000Fc^2^ 
;
_refine_ls_weighting_scheme calc
_refine_ls_wR_factor_gt 0.1494
_refine_ls_wR_factor_ref 0.1667
_reflns_number_gt 7722
_reflns_number_total 10214
_reflns_threshold_expression I>2\s(I)
_cod_data_source_file ic901976y_si_001_1.cif
_cod_data_source_block jdk_mgsl
_cod_database_code 4315441

loop_
_symmetry_equiv_pos_as_xyz
'x, y, z'

loop_
_atom_site_label
_atom_site_type_symbol
_atom_site_fract_x
_atom_site_fract_y
_atom_site_fract_z
_atom_site_U_iso_or_equiv
_atom_site_adp_type
_atom_site_occupancy
_atom_site_symmetry_multiplicity
_atom_site_calc_flag
_atom_site_refinement_flags
_atom_site_disorder_assembly
_atom_site_disorder_group
C9C C 0.1643(3) 0.3820(3) 0.1796(2) 0.0216(5) Uani 1 1 d . . .
C1C C 0.0365(3) 0.4306(3) 0.2671(2) 0.0218(5) Uani 1 1 d . . .
C10C C 0.3041(3) 0.4336(3) 0.1705(3) 0.0254(6) Uani 1 1 d . . .
C4C C 0.3024(3) 0.5383(3) 0.2374(2) 0.0276(6) Uani 1 1 d . . .
H4C H 0.3936 0.5720 0.2314 0.033 Uiso 1 1 calc R . .
C2C C 0.0380(3) 0.5335(3) 0.3277(2) 0.0272(6) Uani 1 1 d . . .
H2C H -0.0501 0.5663 0.3815 0.033 Uiso 1 1 calc R . .
C3C C 0.1706(3) 0.5909(3) 0.3103(3) 0.0291(6) Uani 1 1 d . . .
H3C H 0.1683 0.6650 0.3485 0.035 Uiso 1 1 calc R . .
C8C C 0.1674(3) 0.2855(3) 0.1010(2) 0.0234(5) Uani 1 1 d . . .
N1C N -0.0908(2) 0.3565(2) 0.2936(2) 0.0231(5) Uani 1 1 d . . .
N2C N 0.0217(2) 0.2366(2) 0.0984(2) 0.0246(5) Uani 1 1 d . . .
C7C C 0.3001(3) 0.2389(3) 0.0272(3) 0.0291(6) Uani 1 1 d . . .
H7C H 0.2986 0.1759 -0.0231 0.035 Uiso 1 1 calc R . .
C5C C 0.4402(3) 0.3803(3) 0.0939(3) 0.0293(6) Uani 1 1 d . . .
H5C H 0.5326 0.4117 0.0903 0.035 Uiso 1 1 calc R . .
C6C C 0.4393(3) 0.2835(3) 0.0250(3) 0.0333(7) Uani 1 1 d . . .
H6C H 0.5315 0.2472 -0.0235 0.040 Uiso 1 1 calc R . .
C10 C -0.0390(3) 0.2378(3) 0.3849(2) 0.0283(6) Uani 1 1 d . . .
H10A H 0.0663 0.1887 0.3578 0.042 Uiso 1 1 calc R . .
H10B H -0.1128 0.1807 0.3943 0.042 Uiso 1 1 calc R . .
H10C H -0.0370 0.2678 0.4613 0.042 Uiso 1 1 calc R . .
C11 C 0.0521(3) 0.0877(3) 0.1395(3) 0.0310(6) Uani 1 1 d . . .
H11A H 0.1359 0.0409 0.0854 0.046 Uiso 1 1 calc R . .
H11B H -0.0441 0.0577 0.1391 0.046 Uiso 1 1 calc R . .
H11C H 0.0838 0.0697 0.2201 0.046 Uiso 1 1 calc R . .
C15 C -0.0203(4) 0.2570(3) -0.0294(3) 0.0358(7) Uani 1 1 d . . .
H15A H -0.0269 0.3491 -0.0630 0.054 Uiso 1 1 calc R . .
H15B H -0.1218 0.2356 -0.0297 0.054 Uiso 1 1 calc R . .
H15C H 0.0608 0.1996 -0.0774 0.054 Uiso 1 1 calc R . .
C13 C -0.2458(3) 0.4389(3) 0.3478(3) 0.0322(6) Uani 1 1 d . . .
H13A H -0.2312 0.4604 0.4250 0.048 Uiso 1 1 calc R . .
H13B H -0.3270 0.3886 0.3585 0.048 Uiso 1 1 calc R . .
H13C H -0.2782 0.5204 0.2946 0.048 Uiso 1 1 calc R . .
C9D C -0.1688(3) 0.6199(3) -0.1807(2) 0.0217(5) Uani 1 1 d . . .
C1D C -0.0351(3) 0.5699(3) -0.2639(2) 0.0223(5) Uani 1 1 d . . .
C2D C -0.0316(3) 0.4647(3) -0.3243(2) 0.0263(6) Uani 1 1 d . . .
H2D H 0.0586 0.4313 -0.3759 0.032 Uiso 1 1 calc R . .
C4D C -0.2992(3) 0.4588(3) -0.2388(3) 0.0296(6) Uani 1 1 d . . .
H4D H -0.3888 0.4232 -0.2335 0.035 Uiso 1 1 calc R . .
C10D C -0.3056(3) 0.5671(3) -0.1741(2) 0.0244(6) Uani 1 1 d . . .
C3D C -0.1642(3) 0.4064(3) -0.3086(3) 0.0293(6) Uani 1 1 d . . .
H3D H -0.1593 0.3314 -0.3463 0.035 Uiso 1 1 calc R . .
B21 B 0.1271(3) 0.6811(3) -0.1653(3) 0.0265(6) Uani 1 1 d . . .
N4A N -0.0313(2) 0.7655(2) -0.0959(2) 0.0248(5) Uani 1 1 d . . .
N3A N 0.0924(2) 0.6437(2) -0.2887(2) 0.0247(5) Uani 1 1 d . . .
C7D C -0.3130(3) 0.7660(3) -0.0323(3) 0.0304(6) Uani 1 1 d . . .
H7D H -0.3153 0.8309 0.0172 0.036 Uiso 1 1 calc R . .
C6D C -0.4497(3) 0.7185(3) -0.0337(3) 0.0337(7) Uani 1 1 d . . .
H6D H -0.5442 0.7539 0.0128 0.040 Uiso 1 1 calc R . .
C5D C -0.4455(3) 0.6212(3) -0.1022(3) 0.0304(6) Uani 1 1 d . . .
H5D H -0.5371 0.5895 -0.1017 0.036 Uiso 1 1 calc R . .
C22 C 0.0045(4) 0.7461(3) 0.0339(3) 0.0351(7) Uani 1 1 d . . .
H22A H 0.1053 0.7675 0.0371 0.053 Uiso 1 1 calc R . .
H22B H 0.0097 0.6544 0.0677 0.053 Uiso 1 1 calc R . .
H22C H -0.0788 0.8042 0.0798 0.053 Uiso 1 1 calc R . .
C26 C 0.2485(3) 0.5626(3) -0.3391(3) 0.0336(7) Uani 1 1 d . . .
H26A H 0.2800 0.4818 -0.2849 0.050 Uiso 1 1 calc R . .
H26B H 0.3286 0.6138 -0.3483 0.050 Uiso 1 1 calc R . .
H26C H 0.2376 0.5398 -0.4167 0.050 Uiso 1 1 calc R . .
C27 C 0.0410(3) 0.7630(3) -0.3810(3) 0.0287(6) Uani 1 1 d . . .
H27A H 0.0422 0.7329 -0.4579 0.043 Uiso 1 1 calc R . .
H27B H 0.1133 0.8212 -0.3886 0.043 Uiso 1 1 calc R . .
H27C H -0.0654 0.8110 -0.3553 0.043 Uiso 1 1 calc R . .
C28 C -0.0601(3) 0.9133(3) -0.1368(3) 0.0296(6) Uani 1 1 d . . .
H28A H -0.0947 0.9319 -0.2165 0.044 Uiso 1 1 calc R . .
H28B H 0.0373 0.9421 -0.1386 0.044 Uiso 1 1 calc R . .
H28C H -0.1413 0.9607 -0.0814 0.044 Uiso 1 1 calc R . .
B1' B 0.3540(4) 0.1946(3) 0.5454(3) 0.0270(6) Uani 1 1 d . . .
H1' H 0.2754 0.2772 0.4935 0.032 Uiso 1 1 calc R . .
B7 B 0.4163(4) 0.0345(3) 0.4844(3) 0.0306(7) Uani 1 1 d . . .
B10 B 0.6161(5) -0.0271(3) 0.2365(3) 0.0380(8) Uani 1 1 d . . .
H9A H 0.6622 0.0382 0.1606 0.046 Uiso 1 1 calc R . .
B11 B 0.4101(3) 0.0444(3) 0.3144(2) 0.0280(5) Uani 1 1 d . . .
B9 B 0.7581(4) -0.0903(3) 0.3575(3) 0.0269(6) Uani 1 1 d . . .
B4' B 0.3427(3) 0.1836(3) 0.7071(3) 0.0260(6) Uani 1 1 d . . .
H4' H 0.2722 0.2638 0.7592 0.031 Uiso 1 1 calc R . .
B5 B 0.6584(3) -0.1898(3) 0.2995(3) 0.0257(6) Uani 1 1 d . . .
H5 H 0.7312 -0.2653 0.2431 0.031 Uiso 1 1 calc R . .
B10' B 0.2532(4) 0.0856(3) 0.6365(3) 0.0276(7) Uani 1 1 d . . .
B3 B 0.4759(4) -0.1416(3) 0.5296(3) 0.0336(7) Uani 1 1 d . . .
H3A H 0.4339 -0.1873 0.6192 0.040 Uiso 1 1 calc R . .
B2' B 0.5550(4) 0.1351(3) 0.4860(3) 0.0365(8) Uani 1 1 d . . .
H2' H 0.6020 0.1896 0.4027 0.044 Uiso 1 1 calc R . .
B2 B 0.3470(4) -0.0778(4) 0.4141(3) 0.0346(8) Uani 1 1 d . . .
H2 H 0.2190 -0.0768 0.4310 0.041 Uiso 1 1 calc R . .
B1 B 0.4983(4) -0.2247(4) 0.4039(3) 0.0407(9) Uani 1 1 d . . .
H1 H 0.4695 -0.3234 0.4142 0.049 Uiso 1 1 calc R . .
B7' B 0.6695(4) 0.0545(3) 0.6063(3) 0.0339(7) Uani 1 1 d . . .
B3' B 0.5220(4) 0.2045(4) 0.6182(3) 0.0392(8) Uani 1 1 d . . .
H3' H 0.5584 0.2982 0.6200 0.047 Uiso 1 1 calc R . .
B8' B 0.5356(4) 0.0758(5) 0.7428(3) 0.0498(11) Uani 1 1 d . . .
B6 B 0.4601(4) -0.1098(5) 0.2707(3) 0.0491(11) Uani 1 1 d . . .
H6 H 0.4048 -0.1297 0.1955 0.059 Uiso 1 1 calc R . .
B4 B 0.6689(4) -0.2020(3) 0.4600(3) 0.0304(7) Uani 1 1 d . . .
H4A H 0.7535 -0.2831 0.5084 0.036 Uiso 1 1 calc R . .
B8 B 0.6198(4) -0.0446(3) 0.5158(3) 0.0303(7) Uani 1 1 d . . .
B9' B 0.3537(5) 0.0203(4) 0.7690(3) 0.0376(8) Uani 1 1 d . . .
C8D C -0.1753(3) 0.7171(3) -0.1039(2) 0.0234(5) Uani 1 1 d . . .
B22 B -0.1327(4) 0.3226(3) 0.1705(3) 0.0274(7) Uani 1 1 d . . .
H212 H 0.155(3) 0.582(3) -0.111(2) 0.022(7) Uiso 1 1 d . . .
H221 H -0.176(4) 0.416(3) 0.107(3) 0.043(9) Uiso 1 1 d . . .
H211 H 0.213(3) 0.738(3) -0.185(3) 0.031(8) Uiso 1 1 d . . .
H222 H -0.226(3) 0.262(3) 0.192(2) 0.020(7) Uiso 1 1 d . . .
H910 H 0.305(3) -0.031(2) 0.690(2) 0.025(7) Uiso 1 1 d . . .
H9B H 0.725(5) 0.021(4) 0.350(4) 0.086(13) Uiso 1 1 d . . .
H89 H 0.490(3) -0.051(3) 0.749(3) 0.044(8) Uiso 1 1 d . . .
H101 H 0.541(5) 0.073(4) 0.307(3) 0.082(12) Uiso 1 1 d . . .
H9' H 0.297(3) -0.003(2) 0.867(2) 0.030(6) Uiso 1 1 d . . .
H7' H 0.795(3) 0.064(2) 0.613(2) 0.036(7) Uiso 1 1 d . . .
H8' H 0.585(4) 0.069(3) 0.831(3) 0.069(10) Uiso 1 1 d . . .
H28 H 0.318(4) 0.119(3) 0.269(3) 0.050(8) Uiso 1 1 d . . .
H9 H 0.898(4) -0.131(3) 0.344(3) 0.043(8) Uiso 1 1 d . . .
H10' H 0.124(4) 0.087(4) 0.644(3) 0.067(11) Uiso 1 1 d . . .

loop_
_atom_site_aniso_label
_atom_site_aniso_U_11
_atom_site_aniso_U_22
_atom_site_aniso_U_33
_atom_site_aniso_U_23
_atom_site_aniso_U_13
_atom_site_aniso_U_12
C9C 0.0203(11) 0.0221(13) 0.0231(13) -0.0019(11) -0.0019(10) -0.0071(10)
C1C 0.0207(11) 0.0217(13) 0.0223(13) -0.0007(11) 0.0005(10) -0.0067(10)
C10C 0.0235(12) 0.0269(14) 0.0264(14) -0.0029(11) -0.0028(10) -0.0071(10)
C4C 0.0289(13) 0.0312(15) 0.0267(14) 0.0001(12) -0.0032(11) -0.0166(11)
C2C 0.0296(13) 0.0269(15) 0.0246(14) -0.0066(11) 0.0011(11) -0.0056(11)
C3C 0.0339(14) 0.0297(16) 0.0272(14) -0.0083(12) -0.0035(11) -0.0106(12)
C8C 0.0253(12) 0.0248(14) 0.0210(13) -0.0026(11) -0.0047(10) -0.0067(10)
N1C 0.0222(10) 0.0203(11) 0.0269(11) -0.0019(9) -0.0012(9) -0.0062(8)
N2C 0.0296(11) 0.0230(12) 0.0236(11) -0.0006(9) -0.0048(9) -0.0109(9)
C7C 0.0362(14) 0.0268(14) 0.0256(13) -0.0061(11) -0.0001(11) -0.0096(11)
C5C 0.0256(13) 0.0292(15) 0.0321(15) -0.0006(12) 0.0017(11) -0.0094(11)
C6C 0.0315(14) 0.0341(16) 0.0319(15) -0.0085(13) 0.0063(11) -0.0061(12)
C10 0.0315(13) 0.0282(15) 0.0225(13) 0.0024(12) -0.0017(11) -0.0061(11)
C11 0.0400(15) 0.0216(14) 0.0335(15) -0.0029(12) -0.0050(12) -0.0110(11)
C15 0.0478(16) 0.0369(17) 0.0252(14) -0.0033(13) -0.0116(12) -0.0109(13)
C13 0.0236(12) 0.0265(15) 0.0447(17) -0.0064(13) 0.0051(12) -0.0063(11)
C9D 0.0241(12) 0.0202(13) 0.0208(13) -0.0002(10) -0.0029(10) -0.0061(10)
C1D 0.0226(11) 0.0227(14) 0.0228(13) 0.0002(11) -0.0048(10) -0.0083(10)
C2D 0.0268(13) 0.0279(15) 0.0242(14) -0.0032(12) -0.0032(11) -0.0063(11)
C4D 0.0291(13) 0.0318(16) 0.0331(15) -0.0061(13) -0.0076(12) -0.0134(11)
C10D 0.0247(12) 0.0247(14) 0.0246(13) 0.0001(11) -0.0016(10) -0.0093(10)
C3D 0.0361(14) 0.0275(15) 0.0286(15) -0.0048(12) -0.0071(12) -0.0123(12)
B21 0.0237(13) 0.0254(16) 0.0316(17) -0.0022(13) -0.0059(12) -0.0074(12)
N4A 0.0274(10) 0.0253(12) 0.0243(11) -0.0023(10) -0.0079(9) -0.0084(9)
N3A 0.0214(10) 0.0239(12) 0.0270(12) -0.0006(10) 0.0022(9) -0.0066(9)
C7D 0.0302(13) 0.0291(15) 0.0309(15) -0.0090(12) 0.0025(11) -0.0051(11)
C6D 0.0274(13) 0.0333(16) 0.0361(16) -0.0034(13) 0.0061(11) -0.0051(11)
C5D 0.0221(12) 0.0332(16) 0.0371(16) -0.0009(13) -0.0018(11) -0.0117(11)
C22 0.0415(15) 0.0421(18) 0.0259(14) 0.0001(13) -0.0131(12) -0.0147(13)
C26 0.0239(12) 0.0294(16) 0.0451(18) -0.0049(14) 0.0088(12) -0.0084(11)
C27 0.0327(14) 0.0261(14) 0.0274(14) 0.0021(12) -0.0016(12) -0.0113(11)
C28 0.0361(14) 0.0243(14) 0.0315(14) -0.0042(12) -0.0048(12) -0.0121(11)
B1' 0.0352(14) 0.0239(15) 0.0241(14) -0.0071(12) 0.0050(11) -0.0130(12)
B7 0.0488(17) 0.0253(15) 0.0183(13) -0.0034(11) 0.0020(12) -0.0124(13)
B10 0.064(2) 0.0209(15) 0.0234(15) -0.0039(12) -0.0106(15) 0.0051(14)
B11 0.0306(13) 0.0278(12) 0.0253(12) -0.0029(10) -0.0014(10) -0.0072(10)
B9 0.0317(15) 0.0261(16) 0.0228(15) -0.0029(12) 0.0004(12) -0.0089(12)
B4' 0.0242(14) 0.0277(16) 0.0237(15) -0.0071(12) 0.0029(11) -0.0024(12)
B5 0.0288(14) 0.0256(16) 0.0251(15) -0.0083(13) -0.0015(12) -0.0082(12)
B10' 0.0260(14) 0.0263(16) 0.0313(16) -0.0023(13) -0.0049(12) -0.0072(12)
B3 0.0484(17) 0.0172(14) 0.0310(15) -0.0065(12) 0.0185(13) -0.0104(12)
B2' 0.0511(18) 0.0224(15) 0.0337(17) -0.0048(13) 0.0155(14) -0.0148(13)
B2 0.0340(15) 0.0392(18) 0.0384(17) -0.0200(14) 0.0108(13) -0.0219(13)
B1 0.0345(16) 0.0446(19) 0.051(2) -0.0294(16) 0.0204(14) -0.0231(14)
B7' 0.0265(14) 0.0345(16) 0.0446(19) -0.0182(14) 0.0064(12) -0.0118(12)
B3' 0.0362(16) 0.0436(19) 0.048(2) -0.0271(16) 0.0096(14) -0.0232(14)
B8' 0.0260(15) 0.087(3) 0.0364(18) -0.0349(19) -0.0097(14) 0.0072(16)
B6 0.0278(15) 0.084(3) 0.0369(18) -0.0362(19) -0.0080(14) 0.0042(16)
B4 0.0417(16) 0.0258(16) 0.0236(15) -0.0046(12) 0.0057(12) -0.0121(13)
B8 0.0521(18) 0.0202(14) 0.0193(13) -0.0006(11) 0.0034(12) -0.0150(12)
B9' 0.061(2) 0.0245(16) 0.0257(16) -0.0055(12) -0.0067(14) -0.0053(14)
C8D 0.0269(12) 0.0197(13) 0.0241(13) 0.0001(11) -0.0006(10) -0.0090(10)
B22 0.0252(13) 0.0254(16) 0.0325(17) 0.0010(14) -0.0069(12) -0.0086(12)

loop_
_atom_type_symbol
_atom_type_description
_atom_type_scat_dispersion_real
_atom_type_scat_dispersion_imag
_atom_type_scat_source
C C 0.0033 0.0016 'International Tables Vol C Tables 4.2.6.8 and 6.1.1.4'
H H 0.0000 0.0000 'International Tables Vol C Tables 4.2.6.8 and 6.1.1.4'
B B 0.0013 0.0007 'International Tables Vol C Tables 4.2.6.8 and 6.1.1.4'
N N 0.0061 0.0033 'International Tables Vol C Tables 4.2.6.8 and 6.1.1.4'

loop_
_geom_angle_atom_site_label_1
_geom_angle_atom_site_label_2
_geom_angle_atom_site_label_3
_geom_angle
_geom_angle_site_symmetry_1
_geom_angle_site_symmetry_3
_geom_angle_publ_flag
C1C C9C C8C 126.3(2) . . ?
C1C C9C C10C 116.8(2) . . ?
C8C C9C C10C 116.9(2) . . ?
C2C C1C C9C 121.6(2) . . ?
C2C C1C N1C 122.3(2) . . ?
C9C C1C N1C 115.9(2) . . ?
C5C C10C C4C 121.1(3) . . ?
C5C C10C C9C 119.5(3) . . ?
C4C C10C C9C 119.4(2) . . ?
C3C C4C C10C 121.2(3) . . ?
C3C C4C H4C 119.4 . . ?
C10C C4C H4C 119.4 . . ?
C1C C2C C3C 120.6(3) . . ?
C1C C2C H2C 119.7 . . ?
C3C C2C H2C 119.7 . . ?
C4C C3C C2C 119.7(3) . . ?
C4C C3C H3C 120.1 . . ?
C2C C3C H3C 120.1 . . ?
C7C C8C C9C 121.3(2) . . ?
C7C C8C N2C 119.0(2) . . ?
C9C C8C N2C 119.6(2) . . ?
C1C N1C C10 108.20(19) . . ?
C1C N1C C13 112.5(2) . . ?
C10 N1C C13 107.1(2) . . ?
C1C N1C B22 109.4(2) . . ?
C10 N1C B22 115.2(2) . . ?
C13 N1C B22 104.5(2) . . ?
C8C N2C C15 109.6(2) . . ?
C8C N2C C11 110.4(2) . . ?
C15 N2C C11 106.7(2) . . ?
C8C N2C B22 112.3(2) . . ?
C15 N2C B22 103.9(2) . . ?
C11 N2C B22 113.6(2) . . ?
C8C C7C C6C 121.1(3) . . ?
C8C C7C H7C 119.4 . . ?
C6C C7C H7C 119.4 . . ?
C6C C5C C10C 121.1(3) . . ?
C6C C5C H5C 119.4 . . ?
C10C C5C H5C 119.4 . . ?
C5C C6C C7C 119.8(3) . . ?
C5C C6C H6C 120.1 . . ?
C7C C6C H6C 120.1 . . ?
N1C C10 H10A 109.5 . . ?
N1C C10 H10B 109.5 . . ?
H10A C10 H10B 109.5 . . ?
N1C C10 H10C 109.5 . . ?
H10A C10 H10C 109.5 . . ?
H10B C10 H10C 109.5 . . ?
N2C C11 H11A 109.5 . . ?
N2C C11 H11B 109.5 . . ?
H11A C11 H11B 109.5 . . ?
N2C C11 H11C 109.5 . . ?
H11A C11 H11C 109.5 . . ?
H11B C11 H11C 109.5 . . ?
N2C C15 H15A 109.5 . . ?
N2C C15 H15B 109.5 . . ?
H15A C15 H15B 109.5 . . ?
N2C C15 H15C 109.5 . . ?
H15A C15 H15C 109.5 . . ?
H15B C15 H15C 109.5 . . ?
N1C C13 H13A 109.5 . . ?
N1C C13 H13B 109.5 . . ?
H13A C13 H13B 109.5 . . ?
N1C C13 H13C 109.5 . . ?
H13A C13 H13C 109.5 . . ?
H13B C13 H13C 109.5 . . ?
C8D C9D C10D 117.4(2) . . ?
C8D C9D C1D 125.3(2) . . ?
C10D C9D C1D 117.4(2) . . ?
C2D C1D C9D 121.4(2) . . ?
C2D C1D N3A 121.6(2) . . ?
C9D C1D N3A 116.9(2) . . ?
C1D C2D C3D 120.0(3) . . ?
C1D C2D H2D 120.0 . . ?
C3D C2D H2D 120.0 . . ?
C3D C4D C10D 120.7(3) . . ?
C3D C4D H4D 119.6 . . ?
C10D C4D H4D 119.6 . . ?
C5D C10D C9D 119.8(3) . . ?
C5D C10D C4D 120.6(3) . . ?
C9D C10D C4D 119.6(2) . . ?
C4D C3D C2D 120.4(3) . . ?
C4D C3D H3D 119.8 . . ?
C2D C3D H3D 119.8 . . ?
N3A B21 N4A 111.7(2) . . ?
N3A B21 H212 101.8(14) . . ?
N4A B21 H212 106.0(13) . . ?
N3A B21 H211 108.4(17) . . ?
N4A B21 H211 109.2(16) . . ?
H212 B21 H211 120(2) . . ?
C8D N4A C28 110.2(2) . . ?
C8D N4A C22 110.1(2) . . ?
C28 N4A C22 106.3(2) . . ?
C8D N4A B21 112.7(2) . . ?
C28 N4A B21 112.8(2) . . ?
C22 N4A B21 104.3(2) . . ?
C1D N3A C26 113.3(2) . . ?
C1D N3A C27 107.8(2) . . ?
C26 N3A C27 107.7(2) . . ?
C1D N3A B21 109.1(2) . . ?
C26 N3A B21 104.9(2) . . ?
C27 N3A B21 114.1(2) . . ?
C8D C7D C6D 120.0(3) . . ?
C8D C7D H7D 120.0 . . ?
C6D C7D H7D 120.0 . . ?
C5D C6D C7D 120.2(3) . . ?
C5D C6D H6D 119.9 . . ?
C7D C6D H6D 119.9 . . ?
C6D C5D C10D 121.1(3) . . ?
C6D C5D H5D 119.4 . . ?
C10D C5D H5D 119.4 . . ?
N4A C22 H22A 109.5 . . ?
N4A C22 H22B 109.5 . . ?
H22A C22 H22B 109.5 . . ?
N4A C22 H22C 109.5 . . ?
H22A C22 H22C 109.5 . . ?
H22B C22 H22C 109.5 . . ?
N3A C26 H26A 109.5 . . ?
N3A C26 H26B 109.5 . . ?
H26A C26 H26B 109.5 . . ?
N3A C26 H26C 109.5 . . ?
H26A C26 H26C 109.5 . . ?
H26B C26 H26C 109.5 . . ?
N3A C27 H27A 109.5 . . ?
N3A C27 H27B 109.5 . . ?
H27A C27 H27B 109.5 . . ?
N3A C27 H27C 109.5 . . ?
H27A C27 H27C 109.5 . . ?
H27B C27 H27C 109.5 . . ?
N4A C28 H28A 109.5 . . ?
N4A C28 H28B 109.5 . . ?
H28A C28 H28B 109.5 . . ?
N4A C28 H28C 109.5 . . ?
H28A C28 H28C 109.5 . . ?
H28B C28 H28C 109.5 . . ?
B10' B1' B2' 119.8(2) . . ?
B10' B1' B4' 59.83(18) . . ?
B2' B1' B4' 109.4(2) . . ?
B10' B1' B3' 108.8(2) . . ?
B2' B1' B3' 57.15(19) . . ?
B4' B1' B3' 58.93(18) . . ?
B10' B1' B7 72.76(19) . . ?
B2' B1' B7 59.48(19) . . ?
B4' B1' B7 115.2(2) . . ?
B3' B1' B7 104.7(2) . . ?
B10' B1' H1' 113.4 . . ?
B2' B1' H1' 119.7 . . ?
B4' B1' H1' 120.8 . . ?
B3' B1' H1' 127.0 . . ?
B7 B1' H1' 117.2 . . ?
B2 B7 B3 60.1(2) . . ?
B2 B7 B2' 150.2(3) . . ?
B3 B7 B2' 118.6(3) . . ?
B2 B7 B8 107.6(2) . . ?
B3 B7 B8 58.88(17) . . ?
B2' B7 B8 60.07(17) . . ?
B2 B7 B1' 143.0(3) . . ?
B3 B7 B1' 141.9(2) . . ?
B2' B7 B1' 58.80(19) . . ?
B8 B7 B1' 109.17(19) . . ?
B2 B7 B11 55.10(17) . . ?
B3 B7 B11 102.6(2) . . ?
B2' B7 B11 100.3(2) . . ?
B8 B7 B11 107.36(18) . . ?
B1' B7 B11 115.4(2) . . ?
B5 B10 B6 61.7(2) . . ?
B5 B10 B9 57.89(18) . . ?
B6 B10 B9 108.3(3) . . ?
B5 B10 B11 103.4(2) . . ?
B6 B10 B11 54.68(19) . . ?
B9 B10 B11 107.8(2) . . ?
B5 B10 H9A 139.3 . . ?
B6 B10 H9A 138.0 . . ?
B9 B10 H9A 113.0 . . ?
B11 B10 H9A 116.4 . . ?
B5 B10 H101 120.4(16) . . ?
B6 B10 H101 93.5(17) . . ?
B9 B10 H101 86.4(16) . . ?
B11 B10 H101 40.4(16) . . ?
H9A B10 H101 96.3 . . ?
B6 B11 B2 64.2(2) . . ?
B6 B11 B10 57.96(19) . . ?
B2 B11 B10 109.7(2) . . ?
B6 B11 B7 110.8(2) . . ?
B2 B11 B7 58.24(17) . . ?
B10 B11 B7 110.79(19) . . ?
B6 B11 H101 102.6(17) . . ?
B2 B11 H101 126.4(18) . . ?
B10 B11 H101 46.5(17) . . ?
B7 B11 H101 84.2(18) . . ?
B6 B11 H28 117.2(15) . . ?
B2 B11 H28 116.4(16) . . ?
B10 B11 H28 123.3(16) . . ?
B7 B11 H28 120.6(15) . . ?
H101 B11 H28 115(2) . . ?
B5 B9 B4 62.13(18) . . ?
B5 B9 B10 55.33(17) . . ?
B4 B9 B10 104.6(2) . . ?
B5 B9 B8 103.6(2) . . ?
B4 B9 B8 54.90(17) . . ?
B10 B9 B8 104.5(2) . . ?
B5 B9 H9B 126(2) . . ?
B4 B9 H9B 127(2) . . ?
B10 B9 H9B 72(2) . . ?
B8 B9 H9B 74(2) . . ?
B5 B9 H9 111.9(15) . . ?
B4 B9 H9 110.7(15) . . ?
B10 B9 H9 128.0(15) . . ?
B8 B9 H9 126.9(15) . . ?
H9B B9 H9 111(3) . . ?
B9' B4' B10' 62.1(2) . . ?
B9' B4' B3' 112.1(2) . . ?
B10' B4' B3' 109.0(2) . . ?
B9' B4' B1' 109.3(2) . . ?
B10' B4' B1' 58.14(17) . . ?
B3' B4' B1' 60.76(19) . . ?
B9' B4' B8' 60.5(2) . . ?
B10' B4' B8' 105.4(2) . . ?
B3' B4' B8' 59.1(2) . . ?
B1' B4' B8' 103.7(2) . . ?
B9' B4' H4' 118.5 . . ?
B10' B4' H4' 122.3 . . ?
B3' B4' H4' 119.6 . . ?
B1' B4' H4' 123.4 . . ?
B8' B4' H4' 124.9 . . ?
B10 B5 B9 66.8(2) . . ?
B10 B5 B1 110.8(3) . . ?
B9 B5 B1 110.6(2) . . ?
B10 B5 B6 60.5(2) . . ?
B9 B5 B6 114.4(2) . . ?
B1 B5 B6 60.6(2) . . ?
B10 B5 B4 110.9(2) . . ?
B9 B5 B4 58.93(17) . . ?
B1 B5 B4 59.55(19) . . ?
B6 B5 B4 107.9(2) . . ?
B10 B5 H5 118.1 . . ?
B9 B5 H5 117.3 . . ?
B1 B5 H5 121.2 . . ?
B6 B5 H5 120.4 . . ?
B4 B5 H5 123.0 . . ?
B1' B10' B4' 62.03(18) . . ?
B1' B10' B9' 109.0(2) . . ?
B4' B10' B9' 57.80(18) . . ?
B1' B10' H910 130.5(11) . . ?
B4' B10' H910 102.0(11) . . ?
B9' B10' H910 45.3(11) . . ?
B1' B10' H10' 127.9(19) . . ?
B4' B10' H10' 126.8(18) . . ?
B9' B10' H10' 117.1(19) . . ?
H910 B10' H10' 100(2) . . ?
B1 B3 B4 61.13(18) . . ?
B1 B3 B8 110.7(2) . . ?
B4 B3 B8 60.42(19) . . ?
B1 B3 B2 60.0(2) . . ?
B4 B3 B2 108.0(2) . . ?
B8 B3 B2 109.1(2) . . ?
B1 B3 B7 108.9(3) . . ?
B4 B3 B7 108.8(2) . . ?
B8 B3 B7 61.37(19) . . ?
B2 B3 B7 59.42(19) . . ?
B1 B3 H3A 120.4 . . ?
B4 B3 H3A 121.4 . . ?
B8 B3 H3A 120.1 . . ?
B2 B3 H3A 122.1 . . ?
B7 B3 H3A 121.3 . . ?
B3' B2' B1' 62.36(19) . . ?
B3' B2' B7' 60.8(2) . . ?
B1' B2' B7' 109.1(2) . . ?
B3' B2' B7 110.6(2) . . ?
B1' B2' B7 61.72(19) . . ?
B7' B2' B7 104.8(2) . . ?
B3' B2' B8 110.1(3) . . ?
B1' B2' B8 112.2(2) . . ?
B7' B2' B8 57.49(18) . . ?
B7 B2' B8 60.8(2) . . ?
B3' B2' H2' 119.3 . . ?
B1' B2' H2' 118.7 . . ?
B7' B2' H2' 124.2 . . ?
B7 B2' H2' 121.8 . . ?
B8 B2' H2' 120.5 . . ?
B11 B2 B1 106.6(2) . . ?
B11 B2 B7 66.66(18) . . ?
B1 B2 B7 108.7(2) . . ?
B11 B2 B3 111.9(2) . . ?
B1 B2 B3 58.7(2) . . ?
B7 B2 B3 60.52(18) . . ?
B11 B2 B6 57.3(2) . . ?
B1 B2 B6 60.1(2) . . ?
B7 B2 B6 112.1(3) . . ?
B3 B2 B6 108.4(2) . . ?
B11 B2 H2 119.9 . . ?
B1 B2 H2 123.5 . . ?
B7 B2 H2 117.7 . . ?
B3 B2 H2 121.2 . . ?
B6 B2 H2 121.7 . . ?
B3 B1 B2 61.3(2) . . ?
B3 B1 B5 111.2(2) . . ?
B2 B1 B5 109.5(3) . . ?
B3 B1 B4 60.06(19) . . ?
B2 B1 B4 108.2(2) . . ?
B5 B1 B4 61.43(17) . . ?
B3 B1 B6 111.3(3) . . ?
B2 B1 B6 61.1(2) . . ?
B5 B1 B6 59.87(19) . . ?
B4 B1 B6 108.8(2) . . ?
B3 B1 H1 119.5 . . ?
B2 B1 H1 121.1 . . ?
B5 B1 H1 120.3 . . ?
B4 B1 H1 121.8 . . ?
B6 B1 H1 120.6 . . ?
B8 B7' B3' 111.6(2) . . ?
B8 B7' B2' 62.1(2) . . ?
B3' B7' B2' 57.9(2) . . ?
B8 B7' B8' 113.3(3) . . ?
B3' B7' B8' 59.8(2) . . ?
B2' B7' B8' 105.9(2) . . ?
B8 B7' H7' 125.3(13) . . ?
B3' B7' H7' 114.1(13) . . ?
B2' B7' H7' 124.1(13) . . ?
B8' B7' H7' 114.9(13) . . ?
B2' B3' B7' 61.4(2) . . ?
B2' B3' B4' 113.5(2) . . ?
B7' B3' B4' 114.3(3) . . ?
B2' B3' B8' 109.7(3) . . ?
B7' B3' B8' 61.1(2) . . ?
B4' B3' B8' 62.05(19) . . ?
B2' B3' B1' 60.5(2) . . ?
B7' B3' B1' 108.2(2) . . ?
B4' B3' B1' 60.32(18) . . ?
B8' B3' B1' 105.6(2) . . ?
B2' B3' H3' 119.3 . . ?
B7' B3' H3' 119.4 . . ?
B4' B3' H3' 117.2 . . ?
B8' B3' H3' 122.2 . . ?
B1' B3' H3' 123.9 . . ?
B3' B8' B9' 108.6(2) . . ?
B3' B8' B7' 59.1(2) . . ?
B9' B8' B7' 122.5(3) . . ?
B3' B8' B4' 58.8(2) . . ?
B9' B8' B4' 56.65(18) . . ?
B7' B8' B4' 109.9(3) . . ?
B3' B8' H89 126.3(12) . . ?
B9' B8' H89 43.5(11) . . ?
B7' B8' H89 95.2(11) . . ?
B4' B8' H89 96.4(11) . . ?
B3' B8' H8' 129.5(17) . . ?
B9' B8' H8' 109.9(17) . . ?
B7' B8' H8' 119.6(17) . . ?
B4' B8' H8' 123.5(17) . . ?
H89 B8' H8' 104(2) . . ?
B11 B6 B10 67.4(2) . . ?
B11 B6 B5 110.2(2) . . ?
B10 B6 B5 57.78(18) . . ?
B11 B6 B1 106.4(2) . . ?
B10 B6 B1 107.7(2) . . ?
B5 B6 B1 59.56(19) . . ?
B11 B6 B2 58.48(19) . . ?
B10 B6 B2 112.6(3) . . ?
B5 B6 B2 107.3(2) . . ?
B1 B6 B2 58.7(2) . . ?
B11 B6 H6 119.6 . . ?
B10 B6 H6 118.3 . . ?
B5 B6 H6 122.7 . . ?
B1 B6 H6 123.8 . . ?
B2 B6 H6 121.7 . . ?
B9 B4 B3 118.2(2) . . ?
B9 B4 B1 110.1(2) . . ?
B3 B4 B1 58.82(19) . . ?
B9 B4 B8 71.3(2) . . ?
B3 B4 B8 60.24(19) . . ?
B1 B4 B8 108.7(2) . . ?
B9 B4 B5 58.94(18) . . ?
B3 B4 B5 108.2(2) . . ?
B1 B4 B5 59.02(19) . . ?
B8 B4 B5 113.6(2) . . ?
B9 B4 H4A 114.5 . . ?
B3 B4 H4A 120.0 . . ?
B1 B4 H4A 123.9 . . ?
B8 B4 H4A 116.5 . . ?
B5 B4 H4A 122.5 . . ?
B7' B8 B3 135.1(3) . . ?
B7' B8 B4 146.4(3) . . ?
B3 B8 B4 59.34(18) . . ?
B7' B8 B2' 60.4(2) . . ?
B3 B8 B2' 118.5(3) . . ?
B4 B8 B2' 148.3(2) . . ?
B7' B8 B7 105.79(19) . . ?
B3 B8 B7 59.74(18) . . ?
B4 B8 B7 106.6(2) . . ?
B2' B8 B7 59.13(18) . . ?
B7' B8 B9 121.1(2) . . ?
B3 B8 B9 103.5(2) . . ?
B4 B8 B9 53.82(17) . . ?
B2' B8 B9 101.6(2) . . ?
B7 B8 B9 109.52(17) . . ?
B4' B9' B8' 62.9(2) . . ?
B4' B9' B10' 60.14(18) . . ?
B8' B9' B10' 105.8(3) . . ?
B4' B9' H910 103.9(11) . . ?
B8' B9' H910 122.4(12) . . ?
B10' B9' H910 44.9(11) . . ?
B4' B9' H89 112.0(14) . . ?
B8' B9' H89 54.2(14) . . ?
B10' B9' H89 114.5(13) . . ?
H910 B9' H89 90.1(17) . . ?
B4' B9' H9' 120.0(12) . . ?
B8' B9' H9' 120.2(13) . . ?
B10' B9' H9' 127.6(12) . . ?
H910 B9' H9' 114.5(18) . . ?
H89 B9' H9' 112.3(18) . . ?
C7D C8D C9D 121.3(2) . . ?
C7D C8D N4A 118.4(2) . . ?
C9D C8D N4A 120.3(2) . . ?
N1C B22 N2C 111.3(2) . . ?
N1C B22 H221 112.2(17) . . ?
N2C B22 H221 105.9(16) . . ?
N1C B22 H222 108.8(14) . . ?
N2C B22 H222 108.3(14) . . ?
H221 B22 H222 110(2) . . ?

loop_
_geom_bond_atom_site_label_1
_geom_bond_atom_site_label_2
_geom_bond_distance
_geom_bond_site_symmetry_2
_geom_bond_publ_flag
C9C C1C 1.448(3) . ?
C9C C8C 1.455(4) . ?
C9C C10C 1.457(4) . ?
C1C C2C 1.383(4) . ?
C1C N1C 1.498(3) . ?
C10C C5C 1.433(4) . ?
C10C C4C 1.437(4) . ?
C4C C3C 1.383(4) . ?
C4C H4C 0.9500 . ?
C2C C3C 1.428(4) . ?
C2C H2C 0.9500 . ?
C3C H3C 0.9500 . ?
C8C C7C 1.378(4) . ?
C8C N2C 1.509(3) . ?
N1C C10 1.524(4) . ?
N1C C13 1.535(3) . ?
N1C B22 1.620(4) . ?
N2C C15 1.533(4) . ?
N2C C11 1.539(4) . ?
N2C B22 1.634(4) . ?
C7C C6C 1.420(4) . ?
C7C H7C 0.9500 . ?
C5C C6C 1.389(4) . ?
C5C H5C 0.9500 . ?
C6C H6C 0.9500 . ?
C10 H10A 0.9800 . ?
C10 H10B 0.9800 . ?
C10 H10C 0.9800 . ?
C11 H11A 0.9800 . ?
C11 H11B 0.9800 . ?
C11 H11C 0.9800 . ?
C15 H15A 0.9800 . ?
C15 H15B 0.9800 . ?
C15 H15C 0.9800 . ?
C13 H13A 0.9800 . ?
C13 H13B 0.9800 . ?
C13 H13C 0.9800 . ?
C9D C8D 1.440(4) . ?
C9D C10D 1.443(3) . ?
C9D C1D 1.453(4) . ?
C1D C2D 1.391(4) . ?
C1D N3A 1.498(3) . ?
C2D C3D 1.434(4) . ?
C2D H2D 0.9500 . ?
C4D C3D 1.382(4) . ?
C4D C10D 1.444(4) . ?
C4D H4D 0.9500 . ?
C10D C5D 1.429(4) . ?
C3D H3D 0.9500 . ?
B21 N3A 1.615(4) . ?
B21 N4A 1.635(4) . ?
B21 H212 1.12(3) . ?
B21 H211 1.07(3) . ?
N4A C8D 1.506(3) . ?
N4A C28 1.528(4) . ?
N4A C22 1.538(3) . ?
N3A C26 1.522(3) . ?
N3A C27 1.534(4) . ?
C7D C8D 1.400(4) . ?
C7D C6D 1.424(4) . ?
C7D H7D 0.9500 . ?
C6D C5D 1.378(4) . ?
C6D H6D 0.9500 . ?
C5D H5D 0.9500 . ?
C22 H22A 0.9800 . ?
C22 H22B 0.9800 . ?
C22 H22C 0.9800 . ?
C26 H26A 0.9800 . ?
C26 H26B 0.9800 . ?
C26 H26C 0.9800 . ?
C27 H27A 0.9800 . ?
C27 H27B 0.9800 . ?
C27 H27C 0.9800 . ?
C28 H28A 0.9800 . ?
C28 H28B 0.9800 . ?
C28 H28C 0.9800 . ?
B1' B10' 1.758(5) . ?
B1' B2' 1.804(5) . ?
B1' B4' 1.829(4) . ?
B1' B3' 1.837(5) . ?
B1' B7 1.857(5) . ?
B1' H1' 1.1200 . ?
B7 B2 1.798(5) . ?
B7 B3 1.818(5) . ?
B7 B2' 1.817(5) . ?
B7 B8 1.848(4) . ?
B7 B11 1.942(4) . ?
B10 B5 1.730(5) . ?
B10 B6 1.780(6) . ?
B10 B9 1.933(5) . ?
B10 B11 1.938(5) . ?
B10 H9A 1.1200 . ?
B10 H101 1.41(4) . ?
B11 B6 1.713(5) . ?
B11 B2 1.734(5) . ?
B11 H101 1.26(4) . ?
B11 H28 1.11(3) . ?
B9 B5 1.781(5) . ?
B9 B4 1.781(5) . ?
B9 B8 2.090(5) . ?
B9 H9B 1.13(4) . ?
B9 H9 1.20(3) . ?
B4' B9' 1.747(5) . ?
B4' B10' 1.790(5) . ?
B4' B3' 1.803(5) . ?
B4' B8' 1.861(5) . ?
B4' H4' 1.1200 . ?
B5 B1 1.795(5) . ?
B5 B6 1.800(4) . ?
B5 B4 1.839(4) . ?
B5 H5 1.1200 . ?
B10' B9' 1.823(5) . ?
B10' H910 1.29(2) . ?
B10' H10' 1.13(4) . ?
B3 B1 1.763(5) . ?
B3 B4 1.786(5) . ?
B3 B8 1.802(5) . ?
B3 B2 1.810(5) . ?
B3 H3A 1.1200 . ?
B2' B3' 1.742(5) . ?
B2' B7' 1.805(5) . ?
B2' B8 1.835(5) . ?
B2' H2' 1.1200 . ?
B2 B1 1.787(5) . ?
B2 B6 1.831(5) . ?
B2 H2 1.1200 . ?
B1 B4 1.805(5) . ?
B1 B6 1.813(6) . ?
B1 H1 1.1200 . ?
B7' B8 1.750(5) . ?
B7' B3' 1.795(5) . ?
B7' B8' 1.830(5) . ?
B7' H7' 1.15(3) . ?
B3' B8' 1.808(6) . ?
B3' H3' 1.1200 . ?
B8' B9' 1.819(6) . ?
B8' H89 1.49(3) . ?
B8' H8' 1.15(3) . ?
B6 H6 1.1200 . ?
B4 B8 1.805(5) . ?
B4 H4A 1.1200 . ?
B9' H910 1.30(3) . ?
B9' H89 1.26(3) . ?
B9' H9' 1.18(3) . ?
B22 H221 1.15(3) . ?
B22 H222 1.14(3) . ?
